data_7104199
loop_
_publ_author_name
'Cornet, St\'ephanie M'
'H\"aller, L Jonas L'
'Sarsfield, Mark J'
'Collison, David'
'Helliwell, Madeleine'
'May, Iain'
'Kaltsoyannis, Nikolas'

_publ_section_title
;
 Neptunium(vi) chain and neptunium(vi/v) mixed valence cluster
 complexes.
;
_journal_issue 8
_journal_name_full 'Chemical communications (Cambridge, England)'
_journal_page_first 917
_journal_page_last 919
_journal_paper_doi 10.1039/b818973k
_journal_volume 34
_journal_year 2009
_chemical_formula_sum 'C4 H8 Cl2 Np O3'
_chemical_formula_weight 412.00
_chemical_name_systematic
;
?
;
_space_group_IT_number 15
_symmetry_cell_setting monoclinic
_symmetry_space_group_name_Hall '-C 2yc'
_symmetry_space_group_name_H-M 'C 1 2/c 1'
_atom_sites_solution_hydrogens geom
_atom_sites_solution_primary direct
_atom_sites_solution_secondary difmap
_audit_creation_method SHELXL-97
_cell_angle_alpha 90.00
_cell_angle_beta 109.519(5)
_cell_angle_gamma 90.00
_cell_formula_units_Z 4
_cell_length_a 10.925(3)
_cell_length_b 10.137(2)
_cell_length_c 8.675(2)
_cell_measurement_reflns_used 167
_cell_measurement_temperature 100(2)
_cell_measurement_theta_max 25.46
_cell_measurement_theta_min 12.47
_cell_volume 905.5(4)
_computing_cell_refinement 'Bruker SMART'
_computing_data_collection 'Bruker SMART'
_computing_data_reduction 'Bruker SAINT'
_computing_molecular_graphics 'Bruker SHELXTL'
_computing_publication_material 'Bruker SHELXTL'
_computing_structure_refinement 'SHELXL-97 (Sheldrick, 1997)'
_computing_structure_solution 'SHELXS-97 (Sheldrick, 1990)'
_diffrn_ambient_temperature 100(2)
_diffrn_measured_fraction_theta_full 0.989
_diffrn_measured_fraction_theta_max 0.989
_diffrn_measurement_device_type 'CCD area detector'
_diffrn_measurement_method 'phi and omega scans'
_diffrn_radiation_monochromator graphite
_diffrn_radiation_source 'fine-focus sealed tube'
_diffrn_radiation_type MoK\a
_diffrn_radiation_wavelength 0.71073
_diffrn_reflns_av_R_equivalents 0.0423
_diffrn_reflns_av_sigmaI/netI 0.0436
_diffrn_reflns_limit_h_max 7
_diffrn_reflns_limit_h_min -12
_diffrn_reflns_limit_k_max 12
_diffrn_reflns_limit_k_min -12
_diffrn_reflns_limit_l_max 10
_diffrn_reflns_limit_l_min -9
_diffrn_reflns_number 2575
_diffrn_reflns_theta_full 25.02
_diffrn_reflns_theta_max 25.02
_diffrn_reflns_theta_min 2.82
_exptl_absorpt_coefficient_mu 12.018
_exptl_absorpt_correction_T_max 1.000
_exptl_absorpt_correction_T_min 0.418
_exptl_absorpt_correction_type multi-scan
_exptl_absorpt_process_details SADABS
_exptl_crystal_colour yellow
_exptl_crystal_density_diffrn 3.022
_exptl_crystal_density_method 'not measured'
_exptl_crystal_description plate
_exptl_crystal_F_000 732
_exptl_crystal_size_max 0.20
_exptl_crystal_size_mid 0.10
_exptl_crystal_size_min 0.05
_refine_diff_density_max 4.304
_refine_diff_density_min -1.693
_refine_diff_density_rms 0.372
_refine_ls_extinction_method none
_refine_ls_goodness_of_fit_ref 1.058
_refine_ls_hydrogen_treatment constr
_refine_ls_matrix_type full
_refine_ls_number_parameters 47
_refine_ls_number_reflns 791
_refine_ls_number_restraints 0
_refine_ls_restrained_S_all 1.058
_refine_ls_R_factor_all 0.0482
_refine_ls_R_factor_gt 0.0426
_refine_ls_shift/su_max 0.000
_refine_ls_shift/su_mean 0.000
_refine_ls_structure_factor_coef Fsqd
_refine_ls_weighting_details 'calc w=1/[\s^2^(Fo^2^)+(0.0677P)^2^+13.3156P] where P=(Fo^2^+2Fc^2^)/3'
_refine_ls_weighting_scheme calc
_refine_ls_wR_factor_gt 0.0997
_refine_ls_wR_factor_ref 0.1018
_reflns_number_gt 727
_reflns_number_total 791
_reflns_threshold_expression >2sigma(I)
_cod_data_source_file b818973k.txt
_cod_data_source_block bim95ba
_cod_depositor_comments
;
The following automatic conversions were performed:
'_symmetry_cell_setting' value 'Monoclinic' changed to 'monoclinic'
according to '/home/saulius/struct/CIF-dictionaries/cif_core.dic'
dictionary named 'cif_core.dic' version 2.4.1 from
2010-06-29.

'_refine_ls_hydrogen_treatment' value 'CONSTR' changed to
'constr' according to '/home/saulius/struct/CIF-dictionaries/cif_core.dic'
dictionary named 'cif_core.dic' version 2.4.1 from 2010-06-29.

Automatic conversion script
Id: cif_fix_enum 1527 2010-12-29 10:47:43Z saulius 
;
_cod_original_sg_symbol_H-M C2/c
_cod_database_code 7104199

loop_
_symmetry_equiv_pos_as_xyz
'x, y, z'
'-x, y, -z+1/2'
'x+1/2, y+1/2, z'
'-x+1/2, y+1/2, -z+1/2'
'-x, -y, -z'
'x, -y, z-1/2'
'-x+1/2, -y+1/2, -z'
'x+1/2, -y+1/2, z-1/2'

loop_
_atom_site_label
_atom_site_type_symbol
_atom_site_fract_x
_atom_site_fract_y
_atom_site_fract_z
_atom_site_U_iso_or_equiv
_atom_site_adp_type
_atom_site_occupancy
_atom_site_symmetry_multiplicity
_atom_site_calc_flag
_atom_site_refinement_flags
_atom_site_disorder_assembly
_atom_site_disorder_group
Np1 Np 0.0000 0.43716(6) 0.2500 0.0149(3) Uani 1 2 d S . .
Cl1 Cl 0.0010(3) 0.6554(3) 0.0566(3) 0.0262(7) Uani 1 1 d . . .
O1 O 0.1715(9) 0.4344(8) 0.3245(11) 0.027(2) Uani 1 1 d . . .
O2 O 0.0000 0.2009(12) 0.2500 0.020(2) Uani 1 2 d S . .
C1 C 0.1174(13) 0.1172(14) 0.289(2) 0.035(3) Uani 1 1 d . . .
H1A H 0.1815 0.1425 0.3955 0.042 Uiso 1 1 calc R . .
H1B H 0.1583 0.1259 0.2033 0.042 Uiso 1 1 calc R . .
C2 C 0.0709(15) -0.0193(14) 0.295(2) 0.040(4) Uani 1 1 d . . .
H2A H 0.0890 -0.0474 0.4094 0.048 Uiso 1 1 calc R . .
H2B H 0.1153 -0.0809 0.2420 0.048 Uiso 1 1 calc R . .

loop_
_atom_site_aniso_label
_atom_site_aniso_U_11
_atom_site_aniso_U_22
_atom_site_aniso_U_33
_atom_site_aniso_U_23
_atom_site_aniso_U_13
_atom_site_aniso_U_12
Np1 0.0141(4) 0.0162(4) 0.0128(3) 0.000 0.0026(3) 0.000
Cl1 0.043(2) 0.0192(15) 0.0169(13) 0.0001(11) 0.0113(13) 0.0018(13)
O1 0.024(5) 0.028(5) 0.031(5) -0.001(4) 0.011(4) -0.001(4)
O2 0.014(6) 0.022(6) 0.020(5) 0.000 0.000(5) 0.000
C1 0.021(7) 0.026(7) 0.056(9) 0.000(6) 0.011(7) 0.010(6)
C2 0.037(9) 0.020(7) 0.060(10) 0.004(7) 0.014(8) 0.006(6)

loop_
_atom_type_symbol
_atom_type_description
_atom_type_scat_dispersion_real
_atom_type_scat_dispersion_imag
_atom_type_scat_source
C C 0.0033 0.0016 'International Tables Vol C Tables 4.2.6.8 and 6.1.1.4'
H H 0.0000 0.0000 'International Tables Vol C Tables 4.2.6.8 and 6.1.1.4'
Cl Cl 0.1484 0.1585 'International Tables Vol C Tables 4.2.6.8 and 6.1.1.4'
Np Np -11.4937 4.1493 'International Tables Vol C Tables 4.2.6.8 and 6.1.1.4'
O O 0.0106 0.0060 'International Tables Vol C Tables 4.2.6.8 and 6.1.1.4'

loop_
_geom_angle_atom_site_label_1
_geom_angle_atom_site_label_2
_geom_angle_atom_site_label_3
_geom_angle
_geom_angle_site_symmetry_1
_geom_angle_site_symmetry_3
_geom_angle_publ_flag
O1 Np1 O1 178.2(5) 2 . ?
O1 Np1 O2 89.1(3) 2 . ?
O1 Np1 O2 89.1(3) . . ?
O1 Np1 Cl1 90.9(3) 2 2 ?
O1 Np1 Cl1 90.5(3) . 2 ?
O2 Np1 Cl1 142.77(6) . 2 ?
O1 Np1 Cl1 90.5(3) 2 . ?
O1 Np1 Cl1 90.9(3) . . ?
O2 Np1 Cl1 142.77(6) . . ?
Cl1 Np1 Cl1 74.46(12) 2 . ?
O1 Np1 Cl1 88.9(3) 2 5_565 ?
O1 Np1 Cl1 90.5(3) . 5_565 ?
O2 Np1 Cl1 70.54(6) . 5_565 ?
Cl1 Np1 Cl1 146.69(7) 2 5_565 ?
Cl1 Np1 Cl1 72.23(9) . 5_565 ?
O1 Np1 Cl1 90.5(3) 2 6_566 ?
O1 Np1 Cl1 88.9(3) . 6_566 ?
O2 Np1 Cl1 70.54(6) . 6_566 ?
Cl1 Np1 Cl1 72.23(9) 2 6_566 ?
Cl1 Np1 Cl1 146.69(7) . 6_566 ?
Cl1 Np1 Cl1 141.08(12) 5_565 6_566 ?
Np1 Cl1 Np1 107.77(9) . 5_565 ?
C1 O2 C1 110.0(14) . 2 ?
C1 O2 Np1 125.0(7) . . ?
C1 O2 Np1 125.0(7) 2 . ?
O2 C1 C2 105.2(11) . . ?
O2 C1 H1A 110.7 . . ?
C2 C1 H1A 110.7 . . ?
O2 C1 H1B 110.7 . . ?
C2 C1 H1B 110.7 . . ?
H1A C1 H1B 108.8 . . ?
C1 C2 C2 107.0(9) . 2 ?
C1 C2 H2A 110.3 . . ?
C2 C2 H2A 110.3 2 . ?
C1 C2 H2B 110.3 . . ?
C2 C2 H2B 110.3 2 . ?
H2A C2 H2B 108.6 . . ?

loop_
_geom_bond_atom_site_label_1
_geom_bond_atom_site_label_2
_geom_bond_distance
_geom_bond_site_symmetry_2
_geom_bond_publ_flag
Np1 O1 1.766(9) 2 ?
Np1 O1 1.766(9) . ?
Np1 O2 2.395(12) . ?
Np1 Cl1 2.779(3) 2 ?
Np1 Cl1 2.779(3) . ?
Np1 Cl1 2.817(3) 5_565 ?
Np1 Cl1 2.817(3) 6_566 ?
Cl1 Np1 2.817(3) 5_565 ?
O2 C1 1.479(15) . ?
O2 C1 1.479(15) 2 ?
C1 C2 1.48(2) . ?
C1 H1A 0.9900 . ?
C1 H1B 0.9900 . ?
C2 C2 1.48(3) 2 ?
C2 H2A 0.9900 . ?
C2 H2B 0.9900 . ?
